data_4127801
loop_
_publ_author_name
'Yu, Xuerong'
'Xiao, Lianghong'
'Wang, Zechun'
'Luo, Tuoping'

_publ_section_title
;
 Scalable Total Synthesis of (-)-Vinigrol.
;
_journal_issue 8
_journal_name_full 'Journal of the American Chemical Society'
_journal_page_first 3440
_journal_page_last 3443
_journal_paper_doi 10.1021/jacs.9b00621
_journal_volume 141
_journal_year 2019
_chemical_formula_sum 'C15 H30 O2'
_chemical_formula_weight 242.39
_space_group_crystal_system orthorhombic
_space_group_IT_number 61
_space_group_name_Hall '-P 2ac 2ab'
_space_group_name_H-M_alt 'P b c a'
_symmetry_space_group_name_Hall '-P 2ac 2ab'
_symmetry_space_group_name_H-M 'P b c a'
_atom_sites_solution_hydrogens mixed
_audit_creation_method SHELXL-2014/7
_cell_angle_alpha 90
_cell_angle_beta 90
_cell_angle_gamma 90
_cell_formula_units_Z 8
_cell_length_a 15.1400(3)
_cell_length_b 8.47783(14)
_cell_length_c 22.8203(4)
_cell_measurement_reflns_used 4695
_cell_measurement_temperature 100(2)
_cell_measurement_theta_max 68.7210
_cell_measurement_theta_min 3.8610
_cell_volume 2929.08(9)
_computing_structure_refinement 'SHELXL-2014/7 (Sheldrick, 2014)'
_diffrn_ambient_temperature 100(2)
_diffrn_detector 'CCD plate'
_diffrn_measured_fraction_theta_full 0.988
_diffrn_measured_fraction_theta_max 0.979
_diffrn_measurement_device 'abstract diffractometer'
_diffrn_measurement_device_type 'dtrek-CrysAlisPro-abstract goniometer imported rigaku-d*trek images'
_diffrn_radiation_monochromator graphite
_diffrn_radiation_probe x-ray
_diffrn_radiation_type 'Cu K\a'
_diffrn_radiation_wavelength 1.54184
_diffrn_reflns_av_R_equivalents 0.0546
_diffrn_reflns_av_unetI/netI 0.0351
_diffrn_reflns_Laue_measured_fraction_full 0.988
_diffrn_reflns_Laue_measured_fraction_max 0.979
_diffrn_reflns_limit_h_max 14
_diffrn_reflns_limit_h_min -17
_diffrn_reflns_limit_k_max 9
_diffrn_reflns_limit_k_min -9
_diffrn_reflns_limit_l_max 12
_diffrn_reflns_limit_l_min -27
_diffrn_reflns_number 12440
_diffrn_reflns_point_group_measured_fraction_full 0.988
_diffrn_reflns_point_group_measured_fraction_max 0.979
_diffrn_reflns_theta_full 67.684
_diffrn_reflns_theta_max 68.719
_diffrn_reflns_theta_min 3.874
_diffrn_source 'fine-focus sealed X-ray tube'
_diffrn_source_type 'Enhance (Cu) X-ray Source'
_exptl_absorpt_coefficient_mu 0.540
_exptl_absorpt_correction_T_max 1.00000
_exptl_absorpt_correction_T_min 0.46466
_exptl_absorpt_correction_type multi-scan
_exptl_absorpt_process_details
;
CrysAlisPro 1.171.39.6a (Rigaku Oxford Diffraction, 2015)
Empirical absorption correction using spherical harmonics,
 implemented in SCALE3 ABSPACK scaling algorithm.
;
_exptl_crystal_colour colourless
_exptl_crystal_density_diffrn 1.099
_exptl_crystal_description needle
_exptl_crystal_F_000 1088
_exptl_crystal_size_max 0.52
_exptl_crystal_size_mid 0.07
_exptl_crystal_size_min 0.02
_refine_diff_density_max 0.248
_refine_diff_density_min -0.215
_refine_diff_density_rms 0.043
_refine_ls_extinction_method none
_refine_ls_goodness_of_fit_ref 1.029
_refine_ls_hydrogen_treatment mixed
_refine_ls_matrix_type full
_refine_ls_number_parameters 164
_refine_ls_number_reflns 2645
_refine_ls_number_restraints 2
_refine_ls_restrained_S_all 1.029
_refine_ls_R_factor_all 0.0611
_refine_ls_R_factor_gt 0.0488
_refine_ls_shift/su_max 0.000
_refine_ls_shift/su_mean 0.000
_refine_ls_structure_factor_coef Fsqd
_refine_ls_weighting_details 'w=1/[\s^2^(Fo^2^)+(0.0658P)^2^+1.0678P] where P=(Fo^2^+2Fc^2^)/3'
_refine_ls_weighting_scheme calc
_refine_ls_wR_factor_gt 0.1227
_refine_ls_wR_factor_ref 0.1347
_reflns_Friedel_coverage 0.000
_reflns_number_gt 2167
_reflns_number_total 2645
_reflns_threshold_expression 'I > 2\s(I)'
_cod_data_source_file ja9b00621_si_005.cif
_cod_data_source_block S6
_cod_original_cell_volume 2929.09(9)
_cod_database_code 4127801
_shelx_shelxl_version_number 2014/7
_shelx_space_group_comment
;
The symmetry employed for this shelxl refinement is uniquely defined
by the following loop, which should always be used as a source of
symmetry information in preference to the above space-group names.
They are only intended as comments.
;

loop_
_space_group_symop_operation_xyz
'x, y, z'
'-x+1/2, -y, z+1/2'
'-x, y+1/2, -z+1/2'
'x+1/2, -y+1/2, -z'
'-x, -y, -z'
'x-1/2, y, -z-1/2'
'x, -y-1/2, z-1/2'
'-x-1/2, y-1/2, z'

loop_
_atom_site_label
_atom_site_type_symbol
_atom_site_fract_x
_atom_site_fract_y
_atom_site_fract_z
_atom_site_U_iso_or_equiv
_atom_site_adp_type
_atom_site_occupancy
_atom_site_site_symmetry_order
_atom_site_calc_flag
_atom_site_refinement_flags_posn
_atom_site_refinement_flags_adp
O1 O 0.26581(8) 0.55412(14) 0.45212(5) 0.0274(3) Uani 1 1 d D .
H1 H 0.2362(12) 0.613(2) 0.4740(8) 0.033 Uiso 1 1 d D U
O2 O 0.68174(8) 0.71083(14) 0.48735(5) 0.0298(3) Uani 1 1 d D .
H2 H 0.6979(13) 0.630(2) 0.5029(8) 0.036 Uiso 1 1 d D U
C1 C 0.60240(11) 0.68142(19) 0.45394(7) 0.0252(4) Uani 1 1 d . .
H1A H 0.5640 0.6087 0.4772 0.030 Uiso 1 1 calc R U
C2 C 0.62976(11) 0.59543(19) 0.39759(7) 0.0266(4) Uani 1 1 d . .
H2A H 0.6652 0.5024 0.4092 0.032 Uiso 1 1 calc R U
H2B H 0.6695 0.6666 0.3755 0.032 Uiso 1 1 calc R U
C3 C 0.55772(11) 0.53822(19) 0.35503(7) 0.0252(4) Uani 1 1 d . .
H3 H 0.5218 0.6327 0.3440 0.030 Uiso 1 1 calc R U
C4 C 0.49409(11) 0.41969(19) 0.38434(7) 0.0258(4) Uani 1 1 d . .
H4A H 0.5179 0.3124 0.3776 0.031 Uiso 1 1 calc R U
H4B H 0.4959 0.4388 0.4271 0.031 Uiso 1 1 calc R U
C5 C 0.39649(11) 0.41925(19) 0.36540(7) 0.0270(4) Uani 1 1 d . .
H5A H 0.3640 0.3514 0.3934 0.032 Uiso 1 1 calc R U
H5B H 0.3934 0.3669 0.3267 0.032 Uiso 1 1 calc R U
C6 C 0.34535(11) 0.57567(19) 0.36049(7) 0.0253(4) Uani 1 1 d . .
H6 H 0.3833 0.6502 0.3377 0.030 Uiso 1 1 calc R U
C7 C 0.32127(11) 0.65848(19) 0.41820(7) 0.0256(4) Uani 1 1 d . .
H7 H 0.2851 0.7533 0.4080 0.031 Uiso 1 1 calc R U
C8 C 0.39804(11) 0.7145(2) 0.45599(7) 0.0259(4) Uani 1 1 d . .
H8A H 0.4331 0.6215 0.4681 0.031 Uiso 1 1 calc R U
H8B H 0.3739 0.7636 0.4919 0.031 Uiso 1 1 calc R U
C9 C 0.45985(11) 0.83306(19) 0.42595(7) 0.0256(4) Uani 1 1 d . .
H9A H 0.4621 0.8074 0.3837 0.031 Uiso 1 1 calc R U
H9B H 0.4335 0.9394 0.4297 0.031 Uiso 1 1 calc R U
C10 C 0.55493(11) 0.84045(19) 0.44906(7) 0.0262(4) Uani 1 1 d . .
H10 H 0.5513 0.8838 0.4897 0.031 Uiso 1 1 calc R U
C11 C 0.60792(12) 0.9601(2) 0.41316(8) 0.0325(4) Uani 1 1 d . .
H11A H 0.5810 1.0647 0.4170 0.049 Uiso 1 1 calc R U
H11B H 0.6078 0.9285 0.3719 0.049 Uiso 1 1 calc R U
H11C H 0.6688 0.9636 0.4276 0.049 Uiso 1 1 calc R U
C12 C 0.60131(12) 0.4764(2) 0.29796(7) 0.0283(4) Uani 1 1 d . .
H12 H 0.6395 0.5639 0.2830 0.034 Uiso 1 1 calc R U
C13 C 0.53426(14) 0.4418(2) 0.24994(8) 0.0382(5) Uani 1 1 d . .
H13A H 0.4932 0.5306 0.2465 0.057 Uiso 1 1 calc R U
H13B H 0.5013 0.3459 0.2598 0.057 Uiso 1 1 calc R U
H13C H 0.5651 0.4266 0.2126 0.057 Uiso 1 1 calc R U
C14 C 0.66190(13) 0.3342(2) 0.30670(8) 0.0378(5) Uani 1 1 d . .
H14A H 0.6275 0.2454 0.3220 0.057 Uiso 1 1 calc R U
H14B H 0.7087 0.3614 0.3346 0.057 Uiso 1 1 calc R U
H14C H 0.6884 0.3047 0.2691 0.057 Uiso 1 1 calc R U
C15 C 0.26117(12) 0.5487(2) 0.32463(8) 0.0313(4) Uani 1 1 d . .
H15A H 0.2239 0.4707 0.3445 0.047 Uiso 1 1 calc R U
H15B H 0.2770 0.5098 0.2856 0.047 Uiso 1 1 calc R U
H15C H 0.2288 0.6483 0.3209 0.047 Uiso 1 1 calc R U

loop_
_atom_site_aniso_label
_atom_site_aniso_U_11
_atom_site_aniso_U_22
_atom_site_aniso_U_33
_atom_site_aniso_U_23
_atom_site_aniso_U_13
_atom_site_aniso_U_12
O1 0.0312(7) 0.0259(6) 0.0250(6) 0.0014(5) 0.0057(5) 0.0012(5)
O2 0.0349(7) 0.0261(6) 0.0285(7) 0.0025(5) -0.0099(5) -0.0006(5)
C1 0.0282(9) 0.0262(9) 0.0214(8) 0.0002(7) -0.0026(7) -0.0018(7)
C2 0.0283(9) 0.0264(8) 0.0251(9) -0.0012(7) 0.0007(7) 0.0001(7)
C3 0.0323(9) 0.0242(8) 0.0190(8) -0.0009(6) 0.0005(7) 0.0013(7)
C4 0.0312(9) 0.0242(8) 0.0221(8) -0.0005(6) 0.0008(7) 0.0010(7)
C5 0.0326(9) 0.0263(8) 0.0222(8) -0.0026(7) 0.0000(7) -0.0009(7)
C6 0.0296(9) 0.0260(8) 0.0203(8) 0.0005(7) -0.0008(7) -0.0004(7)
C7 0.0288(9) 0.0257(9) 0.0222(8) 0.0026(7) 0.0009(7) 0.0005(6)
C8 0.0320(9) 0.0265(9) 0.0194(8) -0.0012(7) 0.0002(7) 0.0007(7)
C9 0.0337(10) 0.0228(8) 0.0204(8) -0.0014(6) -0.0014(7) 0.0013(7)
C10 0.0333(10) 0.0240(9) 0.0213(8) -0.0016(7) -0.0023(7) -0.0003(7)
C11 0.0375(10) 0.0273(9) 0.0326(10) 0.0038(8) -0.0030(8) -0.0016(7)
C12 0.0363(10) 0.0264(9) 0.0223(9) -0.0020(7) 0.0041(7) -0.0022(7)
C13 0.0510(12) 0.0421(11) 0.0216(9) -0.0075(8) 0.0015(8) -0.0002(9)
C14 0.0441(11) 0.0376(10) 0.0318(10) -0.0059(8) 0.0077(9) 0.0072(8)
C15 0.0363(10) 0.0307(9) 0.0270(9) 0.0006(7) -0.0048(8) -0.0009(7)

loop_
_atom_type_symbol
_atom_type_description
_atom_type_scat_dispersion_real
_atom_type_scat_dispersion_imag
_atom_type_scat_source
C C 0.0181 0.0091 'International Tables Vol C Tables 4.2.6.8 and 6.1.1.4'
H H 0.0000 0.0000 'International Tables Vol C Tables 4.2.6.8 and 6.1.1.4'
O O 0.0492 0.0322 'International Tables Vol C Tables 4.2.6.8 and 6.1.1.4'

loop_
_geom_angle_atom_site_label_1
_geom_angle_atom_site_label_2
_geom_angle_atom_site_label_3
_geom_angle
C7 O1 H1 105.3(14)
C1 O2 H2 109.6(15)
O2 C1 C10 106.06(13)
O2 C1 C2 107.44(13)
C10 C1 C2 118.92(14)
O2 C1 H1A 108.0
C10 C1 H1A 108.0
C2 C1 H1A 108.0
C1 C2 C3 119.15(14)
C1 C2 H2A 107.5
C3 C2 H2A 107.5
C1 C2 H2B 107.5
C3 C2 H2B 107.5
H2A C2 H2B 107.0
C2 C3 C4 111.96(13)
C2 C3 C12 109.56(14)
C4 C3 C12 114.16(13)
C2 C3 H3 106.9
C4 C3 H3 106.9
C12 C3 H3 106.9
C5 C4 C3 118.60(14)
C5 C4 H4A 107.7
C3 C4 H4A 107.7
C5 C4 H4B 107.7
C3 C4 H4B 107.7
H4A C4 H4B 107.1
C4 C5 C6 120.06(14)
C4 C5 H5A 107.3
C6 C5 H5A 107.3
C4 C5 H5B 107.3
C6 C5 H5B 107.3
H5A C5 H5B 106.9
C15 C6 C7 109.20(14)
C15 C6 C5 109.18(13)
C7 C6 C5 116.78(13)
C15 C6 H6 107.1
C7 C6 H6 107.1
C5 C6 H6 107.1
O1 C7 C8 109.33(13)
O1 C7 C6 108.51(13)
C8 C7 C6 116.53(14)
O1 C7 H7 107.4
C8 C7 H7 107.4
C6 C7 H7 107.4
C7 C8 C9 114.61(13)
C7 C8 H8A 108.6
C9 C8 H8A 108.6
C7 C8 H8B 108.6
C9 C8 H8B 108.6
H8A C8 H8B 107.6
C10 C9 C8 116.42(13)
C10 C9 H9A 108.2
C8 C9 H9A 108.2
C10 C9 H9B 108.2
C8 C9 H9B 108.2
H9A C9 H9B 107.3
C11 C10 C1 112.09(14)
C11 C10 C9 109.56(13)
C1 C10 C9 115.42(13)
C11 C10 H10 106.4
C1 C10 H10 106.4
C9 C10 H10 106.4
C10 C11 H11A 109.5
C10 C11 H11B 109.5
H11A C11 H11B 109.5
C10 C11 H11C 109.5
H11A C11 H11C 109.5
H11B C11 H11C 109.5
C13 C12 C14 110.01(15)
C13 C12 C3 112.69(15)
C14 C12 C3 114.34(14)
C13 C12 H12 106.4
C14 C12 H12 106.4
C3 C12 H12 106.4
C12 C13 H13A 109.5
C12 C13 H13B 109.5
H13A C13 H13B 109.5
C12 C13 H13C 109.5
H13A C13 H13C 109.5
H13B C13 H13C 109.5
C12 C14 H14A 109.5
C12 C14 H14B 109.5
H14A C14 H14B 109.5
C12 C14 H14C 109.5
H14A C14 H14C 109.5
H14B C14 H14C 109.5
C6 C15 H15A 109.5
C6 C15 H15B 109.5
H15A C15 H15B 109.5
C6 C15 H15C 109.5
H15A C15 H15C 109.5
H15B C15 H15C 109.5

loop_
_geom_bond_atom_site_label_1
_geom_bond_atom_site_label_2
_geom_bond_distance
O1 C7 1.445(2)
O1 H1 0.838(15)
O2 C1 1.444(2)
O2 H2 0.813(15)
C1 C10 1.532(2)
C1 C2 1.535(2)
C1 H1A 1.0000
C2 C3 1.539(2)
C2 H2A 0.9900
C2 H2B 0.9900
C3 C4 1.544(2)
C3 C12 1.551(2)
C3 H3 1.0000
C4 C5 1.540(2)
C4 H4A 0.9900
C4 H4B 0.9900
C5 C6 1.540(2)
C5 H5A 0.9900
C5 H5B 0.9900
C6 C15 1.532(2)
C6 C7 1.536(2)
C6 H6 1.0000
C7 C8 1.523(2)
C7 H7 1.0000
C8 C9 1.535(2)
C8 H8A 0.9900
C8 H8B 0.9900
C9 C10 1.534(2)
C9 H9A 0.9900
C9 H9B 0.9900
C10 C11 1.531(2)
C10 H10 1.0000
C11 H11A 0.9800
C11 H11B 0.9800
C11 H11C 0.9800
C12 C13 1.522(3)
C12 C14 1.528(2)
C12 H12 1.0000
C13 H13A 0.9800
C13 H13B 0.9800
C13 H13C 0.9800
C14 H14A 0.9800
C14 H14B 0.9800
C14 H14C 0.9800
C15 H15A 0.9800
C15 H15B 0.9800
C15 H15C 0.9800

loop_
_geom_hbond_atom_site_label_D
_geom_hbond_atom_site_label_H
_geom_hbond_atom_site_label_A
_geom_hbond_distance_DH
_geom_hbond_distance_HA
_geom_hbond_distance_DA
_geom_hbond_angle_DHA
_geom_hbond_site_symmetry_A
O1 H1 O2 0.838(15) 1.918(16) 2.7385(16) 166(2) 4_466
O2 H2 O1 0.813(15) 1.944(16) 2.7540(16) 174(2) 5_666
